data_4134784
loop_
_publ_author_name
'Sengupta, Debabrata'
'Sandoval-Pauker, Christian'
'Schueller, Emily C.'
'Encerrado-Manriquez, Angela M'
'Metta-Magana, Alejandro J'
'Lee, Wen-Yee'
'Seshadri, Ram'
'Pint\'er, Bal\'azs'
'Fortier, Skye'

_publ_section_title
;
 Isolation of a Bimetallic Cobalt(III) Nitride and Examination of Its
 Hydrogen Atom Abstraction Chemistry and Reactivity Towards H2.
;
_journal_name_full 'Journal of the American Chemical Society'
_journal_paper_doi 10.1021/jacs.0c00291
_journal_year 2020
_chemical_formula_moiety 'C38 H60 Br Co N3 O'
_chemical_formula_sum 'C38 H60 Br Co N3 O'
_chemical_formula_weight 713.73
_space_group_crystal_system orthorhombic
_space_group_IT_number 60
_space_group_name_Hall '-P 2n 2ab'
_space_group_name_H-M_alt 'P b c n'
_atom_sites_solution_hydrogens geom
_atom_sites_solution_primary iterative
_audit_creation_date 2019-08-22
_audit_creation_method
;
Olex2 1.2
(compiled 2018.05.29 svn.r3508 for OlexSys, GUI svn.r5506)
;
_cell_angle_alpha 90
_cell_angle_beta 90
_cell_angle_gamma 90
_cell_formula_units_Z 8
_cell_length_a 39.604(2)
_cell_length_b 12.1480(6)
_cell_length_c 15.6435(10)
_cell_measurement_reflns_used 9050
_cell_measurement_temperature 273.15
_cell_measurement_theta_max 28.37
_cell_measurement_theta_min 2.96
_cell_volume 7526.2(7)
_computing_molecular_graphics 'Olex2 (Dolomanov et al., 2009)'
_computing_publication_material 'Olex2 (Dolomanov et al., 2009)'
_computing_structure_refinement 'XL (Sheldrick, 2008)'
_computing_structure_solution 'olex2.solve (Bourhis et al., 2015)'
_diffrn_ambient_temperature 273.15
_diffrn_detector 'Bruker APEX2 area detector'
_diffrn_detector_area_resol_mean 7.9
_diffrn_detector_type 'CCD area detector'
_diffrn_measured_fraction_theta_full 0.992
_diffrn_measured_fraction_theta_max 0.981
_diffrn_measurement_device 'three-circle diffractometer'
_diffrn_measurement_device_type 'Bruker SMART APEX2 area detector'
_diffrn_measurement_method '\w and \f scans'
_diffrn_radiation_monochromator 'mirror optics'
_diffrn_radiation_probe x-ray
_diffrn_radiation_type MoK\a
_diffrn_radiation_wavelength 0.71073
_diffrn_reflns_av_R_equivalents 0.2689
_diffrn_reflns_av_unetI/netI 0.1732
_diffrn_reflns_Laue_measured_fraction_full 0.992
_diffrn_reflns_Laue_measured_fraction_max 0.981
_diffrn_reflns_limit_h_max 49
_diffrn_reflns_limit_h_min -49
_diffrn_reflns_limit_k_max 15
_diffrn_reflns_limit_k_min -15
_diffrn_reflns_limit_l_max 18
_diffrn_reflns_limit_l_min -19
_diffrn_reflns_number 65294
_diffrn_reflns_point_group_measured_fraction_full 0.992
_diffrn_reflns_point_group_measured_fraction_max 0.981
_diffrn_reflns_theta_full 25.242
_diffrn_reflns_theta_max 26.372
_diffrn_reflns_theta_min 2.956
_diffrn_source 'microfocus sealed X-ray tube'
_diffrn_source_type 'Incoatec I\ms'
_diffrn_standards_number 0
_exptl_absorpt_coefficient_mu 1.549
_exptl_absorpt_correction_T_max 0.853
_exptl_absorpt_correction_T_min 0.812
_exptl_absorpt_correction_type multi-scan
_exptl_absorpt_process_details SADABS
_exptl_crystal_colour 'light green'
_exptl_crystal_colour_modifier light
_exptl_crystal_colour_primary green
_exptl_crystal_density_diffrn 1.260
_exptl_crystal_description plate
_exptl_crystal_F_000 3032
_exptl_crystal_size_max 0.2
_exptl_crystal_size_mid 0.1
_exptl_crystal_size_min 0.08
_refine_diff_density_max 1.006
_refine_diff_density_min -0.771
_refine_diff_density_rms 0.124
_refine_ls_extinction_coef 0.00012(7)
_refine_ls_extinction_expression Fc^*^=kFc[1+0.001xFc^2^\l^3^/sin(2\q)]^-1/4^
_refine_ls_extinction_method 'SHELXL-2017/1 (Sheldrick 2017)'
_refine_ls_goodness_of_fit_ref 1.203
_refine_ls_hydrogen_treatment constr
_refine_ls_matrix_type full
_refine_ls_number_parameters 412
_refine_ls_number_reflns 7556
_refine_ls_number_restraints 0
_refine_ls_restrained_S_all 1.203
_refine_ls_R_factor_all 0.1980
_refine_ls_R_factor_gt 0.1156
_refine_ls_shift/su_max 0.000
_refine_ls_shift/su_mean 0.000
_refine_ls_structure_factor_coef Fsqd
_refine_ls_weighting_details 'w=1/[\s^2^(Fo^2^)+70.8376P] where P=(Fo^2^+2Fc^2^)/3'
_refine_ls_weighting_scheme calc
_refine_ls_wR_factor_gt 0.1787
_refine_ls_wR_factor_ref 0.1990
_reflns_Friedel_coverage 0.000
_reflns_number_gt 4337
_reflns_number_total 7556
_reflns_threshold_expression 'I > 2\s(I)'
_cod_data_source_file ja0c00291_si_003.cif
_cod_data_source_block 2
_cod_database_code 4134784
_shelx_shelxl_version_number 2017/1
_shelx_space_group_comment
;
The symmetry employed for this shelxl refinement is uniquely defined
by the following loop, which should always be used as a source of
symmetry information in preference to the above space-group names.
They are only intended as comments.
;
_shelx_estimated_absorpt_t_max 0.886
_shelx_estimated_absorpt_t_min 0.747
_olex2_refinement_description
;
1. Fixed Uiso
 At 1.2 times of:
  All C(H) groups, All C(H,H) groups
 At 1.5 times of:
  All C(H,H,H) groups
2.a Ternary CH refined with riding coordinates:
 C23(H23), C20(H20), C7(H7), C10(H10)
2.b Secondary CH2 refined with riding coordinates:
 C38(H38A,H38B), C35(H35A,H35B), C37(H37A,H37B), C36(H36A,H36B)
2.c Aromatic/amide H refined with riding coordinates:
 C3(H3), C18(H18), C5(H5), C4(H4), C16(H16), C17(H17)
2.d Idealised Me refined as rotating group:
 C28(H28A,H28B,H28C), C34(H34A,H34B,H34C), C24(H24A,H24B,H24C), C30(H30A,H30B,
 H30C), C29(H29A,H29B,H29C), C22(H22A,H22B,H22C), C8(H8A,H8B,H8C), C11(H11A,
 H11B,H11C), C33(H33A,H33B,H33C), C32(H32A,H32B,H32C), C21(H21A,H21B,H21C),
 C12(H12A,H12B,H12C), C9(H9A,H9B,H9C), C25(H25A,H25B,H25C)
;
_olex2_submission_special_instructions 'No special instructions were received'

loop_
_space_group_symop_operation_xyz
'x, y, z'
'-x+1/2, -y+1/2, z+1/2'
'x+1/2, -y+1/2, -z'
'-x, y, -z+1/2'
'-x, -y, -z'
'x-1/2, y-1/2, -z-1/2'
'-x-1/2, y-1/2, z'
'x, -y, z-1/2'

loop_
_atom_site_label
_atom_site_type_symbol
_atom_site_fract_x
_atom_site_fract_y
_atom_site_fract_z
_atom_site_U_iso_or_equiv
_atom_site_adp_type
_atom_site_occupancy
_atom_site_site_symmetry_order
_atom_site_calc_flag
_atom_site_refinement_flags_posn
_atom_site_refinement_flags_adp
_atom_site_refinement_flags_occupancy
_atom_site_disorder_assembly
_atom_site_disorder_group
Br1 Br 0.21582(2) 0.32128(8) 0.63511(6) 0.0302(3) Uani 1 1 d . . . . .
Co1 Co 0.17713(3) 0.37336(9) 0.52715(7) 0.0143(3) Uani 1 1 d . . . . .
O1 O 0.19902(14) 0.5128(5) 0.4875(4) 0.0223(14) Uani 1 1 d . . . . .
N3 N 0.09844(15) 0.2282(5) 0.4504(4) 0.0110(15) Uani 1 1 d . . . . .
N1 N 0.15846(15) 0.2633(5) 0.4437(4) 0.0110(15) Uani 1 1 d . . . . .
N2 N 0.12572(15) 0.3739(5) 0.5215(4) 0.0100(13) Uani 1 1 d . . . . .
C13 C 0.12696(18) 0.2885(6) 0.4663(5) 0.0094(17) Uani 1 1 d . . . . .
C14 C 0.09586(18) 0.3908(7) 0.5693(5) 0.0119(18) Uani 1 1 d . . . . .
C23 C 0.1156(2) 0.2487(7) 0.6782(5) 0.018(2) Uani 1 1 d . . . . .
H23 H 0.132137 0.230777 0.631918 0.022 Uiso 1 1 calc R . . . .
C2 C 0.18628(18) 0.2071(7) 0.3116(5) 0.0141(19) Uani 1 1 d . . . . .
C15 C 0.0731(2) 0.4745(7) 0.5454(5) 0.0142(19) Uani 1 1 d . . . . .
C20 C 0.0814(2) 0.5571(7) 0.4766(5) 0.0165(19) Uani 1 1 d . . . . .
H20 H 0.100271 0.526114 0.441743 0.020 Uiso 1 1 calc R . . . .
C28 C 0.1017(2) 0.3629(7) 0.2982(5) 0.0172(19) Uani 1 1 d . . . . .
H28A H 0.124462 0.344579 0.317985 0.026 Uiso 1 1 calc GR . . . .
H28B H 0.091907 0.419256 0.335581 0.026 Uiso 1 1 calc GR . . . .
H28C H 0.102805 0.391081 0.239531 0.026 Uiso 1 1 calc GR . . . .
C6 C 0.1654(2) 0.0664(7) 0.4103(5) 0.0152(19) Uani 1 1 d . . . . .
C1 C 0.16893(18) 0.1782(7) 0.3880(5) 0.0133(18) Uani 1 1 d . . . . .
C26 C 0.07653(19) 0.2135(6) 0.3923(5) 0.0144(19) Uani 1 1 d . . . . .
C3 C 0.1992(2) 0.1249(8) 0.2598(5) 0.019(2) Uani 1 1 d . . . . .
H3 H 0.210923 0.143946 0.208986 0.023 Uiso 1 1 calc R . . . .
C19 C 0.08924(19) 0.3244(7) 0.6410(5) 0.0177(18) Uani 1 1 d . . . . .
C18 C 0.0583(2) 0.3364(7) 0.6830(5) 0.021(2) Uani 1 1 d . . . . .
H18 H 0.053175 0.290276 0.730327 0.025 Uiso 1 1 calc R . . . .
C7 C 0.19230(19) 0.3265(7) 0.2870(5) 0.0165(19) Uani 1 1 d . . . . .
H7 H 0.176886 0.373540 0.322075 0.020 Uiso 1 1 calc R . . . .
C27 C 0.0796(2) 0.2600(7) 0.3004(5) 0.0137(18) Uani 1 1 d . . . . .
C5 C 0.1783(2) -0.0126(7) 0.3551(5) 0.0190(19) Uani 1 1 d . . . . .
H5 H 0.175415 -0.088240 0.368750 0.023 Uiso 1 1 calc R . . . .
C38 C 0.2345(2) 0.5422(8) 0.5032(6) 0.024(2) Uani 1 1 d . . . . .
H38A H 0.249737 0.481452 0.485844 0.029 Uiso 1 1 calc R . . . .
H38B H 0.238309 0.558430 0.564478 0.029 Uiso 1 1 calc R . . . .
C4 C 0.1952(2) 0.0149(8) 0.2815(6) 0.024(2) Uani 1 1 d . . . . .
H4 H 0.204030 -0.041099 0.245547 0.028 Uiso 1 1 calc R . . . .
C35 C 0.18372(19) 0.5909(6) 0.4305(6) 0.018(2) Uani 1 1 d . . . . .
H35A H 0.161906 0.617459 0.453520 0.022 Uiso 1 1 calc R . . . .
H35B H 0.179832 0.557907 0.373447 0.022 Uiso 1 1 calc R . . . .
C10 C 0.1500(2) 0.0319(7) 0.4954(5) 0.020(2) Uani 1 1 d . . . . .
H10 H 0.132854 0.088503 0.511750 0.024 Uiso 1 1 calc R . . . .
C31 C 0.0459(2) 0.1418(7) 0.4213(5) 0.017(2) Uani 1 1 d . . . . .
C16 C 0.0424(2) 0.4835(8) 0.5902(6) 0.021(2) Uani 1 1 d . . . . .
H16 H 0.026504 0.538296 0.573885 0.025 Uiso 1 1 calc R . . . .
C34 C 0.0533(2) 0.0876(8) 0.5064(6) 0.025(2) Uani 1 1 d . . . . .
H34A H 0.056447 0.144374 0.550214 0.037 Uiso 1 1 calc GR . . . .
H34B H 0.073942 0.043416 0.501664 0.037 Uiso 1 1 calc GR . . . .
H34C H 0.034388 0.039962 0.522420 0.037 Uiso 1 1 calc GR . . . .
C24 C 0.1345(2) 0.3093(8) 0.7489(6) 0.026(2) Uani 1 1 d . . . . .
H24A H 0.118596 0.330979 0.793763 0.039 Uiso 1 1 calc GR . . . .
H24B H 0.145323 0.375107 0.725113 0.039 Uiso 1 1 calc GR . . . .
H24C H 0.151790 0.260710 0.773128 0.039 Uiso 1 1 calc GR . . . .
C17 C 0.0350(2) 0.4146(8) 0.6567(5) 0.021(2) Uani 1 1 d . . . . .
H17 H 0.013882 0.420278 0.685023 0.026 Uiso 1 1 calc R . . . .
C30 C 0.0460(2) 0.2923(8) 0.2581(5) 0.022(2) Uani 1 1 d . . . . .
H30A H 0.050227 0.317875 0.199670 0.033 Uiso 1 1 calc GR . . . .
H30B H 0.035334 0.351378 0.291140 0.033 Uiso 1 1 calc GR . . . .
H30C H 0.030975 0.228199 0.256592 0.033 Uiso 1 1 calc GR . . . .
C29 C 0.0966(2) 0.1711(7) 0.2456(5) 0.0190(19) Uani 1 1 d . . . . .
H29A H 0.117397 0.146386 0.273726 0.028 Uiso 1 1 calc GR . . . .
H29B H 0.102100 0.201558 0.189286 0.028 Uiso 1 1 calc GR . . . .
H29C H 0.081227 0.108550 0.238846 0.028 Uiso 1 1 calc GR . . . .
C22 C 0.0517(2) 0.5777(8) 0.4166(6) 0.026(2) Uani 1 1 d . . . . .
H22A H 0.033282 0.613072 0.448225 0.039 Uiso 1 1 calc GR . . . .
H22B H 0.043773 0.507475 0.393129 0.039 Uiso 1 1 calc GR . . . .
H22C H 0.058896 0.625863 0.369729 0.039 Uiso 1 1 calc GR . . . .
C8 C 0.2290(2) 0.3615(7) 0.3062(6) 0.026(2) Uani 1 1 d . . . . .
H8A H 0.244629 0.313228 0.275292 0.039 Uiso 1 1 calc GR . . . .
H8B H 0.233276 0.355634 0.367785 0.039 Uiso 1 1 calc GR . . . .
H8C H 0.232436 0.437780 0.287838 0.039 Uiso 1 1 calc GR . . . .
C37 C 0.2407(2) 0.6417(9) 0.4502(7) 0.039(3) Uani 1 1 d . . . . .
H37A H 0.252976 0.698076 0.483616 0.046 Uiso 1 1 calc R . . . .
H37B H 0.254294 0.622628 0.399214 0.046 Uiso 1 1 calc R . . . .
C11 C 0.1769(2) 0.0301(9) 0.5646(6) 0.033(2) Uani 1 1 d . . . . .
H11A H 0.187260 0.103135 0.569247 0.050 Uiso 1 1 calc GR . . . .
H11B H 0.194287 -0.024138 0.549738 0.050 Uiso 1 1 calc GR . . . .
H11C H 0.166605 0.010098 0.619359 0.050 Uiso 1 1 calc GR . . . .
C33 C 0.0155(2) 0.2177(8) 0.4349(6) 0.026(2) Uani 1 1 d . . . . .
H33A H 0.008547 0.249063 0.379990 0.040 Uiso 1 1 calc GR . . . .
H33B H 0.021713 0.277161 0.474215 0.040 Uiso 1 1 calc GR . . . .
H33C H -0.003228 0.175298 0.459334 0.040 Uiso 1 1 calc GR . . . .
C32 C 0.0369(2) 0.0485(8) 0.3581(6) 0.029(2) Uani 1 1 d . . . . .
H32A H 0.056541 0.000494 0.350172 0.043 Uiso 1 1 calc GR . . . .
H32B H 0.030365 0.080385 0.303002 0.043 Uiso 1 1 calc GR . . . .
H32C H 0.018049 0.005328 0.381079 0.043 Uiso 1 1 calc GR . . . .
C21 C 0.0935(3) 0.6644(7) 0.5151(6) 0.032(2) Uani 1 1 d . . . . .
H21A H 0.112985 0.650109 0.552257 0.049 Uiso 1 1 calc GR . . . .
H21B H 0.075317 0.697590 0.548785 0.049 Uiso 1 1 calc GR . . . .
H21C H 0.100189 0.714916 0.469291 0.049 Uiso 1 1 calc GR . . . .
C12 C 0.1322(2) -0.0799(7) 0.4928(6) 0.030(2) Uani 1 1 d . . . . .
H12A H 0.148931 -0.138051 0.483081 0.044 Uiso 1 1 calc GR . . . .
H12B H 0.115635 -0.080314 0.446345 0.044 Uiso 1 1 calc GR . . . .
H12C H 0.120721 -0.092841 0.547364 0.044 Uiso 1 1 calc GR . . . .
C9 C 0.1842(2) 0.3465(7) 0.1924(6) 0.032(3) Uani 1 1 d . . . . .
H9A H 0.161587 0.318434 0.179595 0.048 Uiso 1 1 calc GR . . . .
H9B H 0.200856 0.308254 0.156803 0.048 Uiso 1 1 calc GR . . . .
H9C H 0.185068 0.425641 0.180425 0.048 Uiso 1 1 calc GR . . . .
C25 C 0.1020(2) 0.1411(9) 0.7134(7) 0.038(3) Uani 1 1 d . . . . .
H25A H 0.089361 0.102576 0.668584 0.057 Uiso 1 1 calc GR . . . .
H25B H 0.086981 0.156367 0.761773 0.057 Uiso 1 1 calc GR . . . .
H25C H 0.120817 0.094987 0.732526 0.057 Uiso 1 1 calc GR . . . .
C36 C 0.2086(3) 0.6817(11) 0.4254(10) 0.076(5) Uani 1 1 d . . . . .
H36A H 0.209590 0.710385 0.366219 0.091 Uiso 1 1 calc R . . . .
H36B H 0.201629 0.742561 0.463651 0.091 Uiso 1 1 calc R . . . .

loop_
_atom_site_aniso_label
_atom_site_aniso_U_11
_atom_site_aniso_U_22
_atom_site_aniso_U_33
_atom_site_aniso_U_23
_atom_site_aniso_U_13
_atom_site_aniso_U_12
Br1 0.0274(5) 0.0313(5) 0.0320(5) 0.0058(5) -0.0163(5) -0.0022(5)
Co1 0.0139(5) 0.0159(6) 0.0133(6) -0.0017(5) -0.0023(5) -0.0021(5)
O1 0.020(3) 0.021(3) 0.026(4) 0.004(3) -0.004(3) -0.007(3)
N3 0.011(3) 0.010(4) 0.012(4) -0.001(3) -0.001(3) 0.000(3)
N1 0.010(3) 0.012(4) 0.011(4) 0.000(3) -0.003(3) 0.000(3)
N2 0.015(3) 0.006(3) 0.009(3) -0.001(3) -0.002(3) -0.004(3)
C13 0.010(4) 0.009(4) 0.010(4) 0.008(3) -0.004(3) -0.004(3)
C14 0.010(4) 0.014(5) 0.012(4) 0.000(4) 0.002(3) 0.001(4)
C23 0.024(5) 0.017(5) 0.014(5) 0.006(4) 0.004(4) -0.002(4)
C2 0.008(4) 0.023(5) 0.011(4) -0.001(4) -0.002(3) 0.001(3)
C15 0.020(4) 0.009(4) 0.013(5) 0.000(4) -0.001(4) -0.004(4)
C20 0.015(4) 0.024(5) 0.010(4) -0.001(4) 0.002(4) 0.000(4)
C28 0.022(4) 0.009(4) 0.020(5) 0.001(4) -0.002(4) -0.003(4)
C6 0.014(4) 0.019(5) 0.012(5) 0.004(4) -0.003(3) 0.002(4)
C1 0.011(4) 0.022(5) 0.006(4) -0.002(4) -0.006(3) -0.003(4)
C26 0.013(4) 0.007(4) 0.023(5) -0.003(4) 0.003(4) 0.004(3)
C3 0.017(4) 0.025(5) 0.015(5) 0.000(4) -0.002(4) -0.001(4)
C19 0.020(4) 0.021(5) 0.012(4) -0.006(4) -0.002(4) -0.001(4)
C18 0.029(5) 0.022(5) 0.012(5) 0.003(4) 0.001(4) -0.002(4)
C7 0.013(4) 0.020(5) 0.017(5) 0.004(4) 0.002(3) -0.002(4)
C27 0.017(4) 0.017(5) 0.007(4) -0.002(4) -0.002(3) 0.002(4)
C5 0.021(4) 0.011(4) 0.025(5) -0.007(4) -0.005(4) 0.003(4)
C38 0.017(4) 0.035(6) 0.021(5) -0.004(4) 0.001(4) -0.006(4)
C4 0.019(5) 0.033(6) 0.019(5) -0.012(4) -0.004(4) 0.011(4)
C35 0.012(4) 0.008(4) 0.034(5) 0.010(4) -0.006(4) -0.005(3)
C10 0.022(5) 0.021(5) 0.018(5) 0.002(4) -0.003(4) -0.001(4)
C31 0.015(4) 0.020(5) 0.016(5) 0.003(4) 0.003(3) -0.003(4)
C16 0.015(4) 0.026(5) 0.023(5) -0.002(4) 0.002(4) 0.003(4)
C34 0.020(5) 0.028(5) 0.026(5) 0.001(4) 0.006(4) -0.008(4)
C24 0.026(5) 0.025(6) 0.027(5) 0.000(5) -0.005(4) 0.002(4)
C17 0.017(4) 0.031(6) 0.016(5) 0.003(4) 0.010(4) -0.001(4)
C30 0.018(4) 0.030(6) 0.017(5) -0.003(4) -0.004(4) 0.000(4)
C29 0.025(5) 0.020(5) 0.012(4) -0.001(4) -0.001(4) 0.000(4)
C22 0.029(5) 0.030(6) 0.019(5) 0.003(4) -0.003(4) 0.009(4)
C8 0.017(4) 0.017(5) 0.046(6) 0.001(5) 0.007(4) -0.009(4)
C37 0.034(6) 0.046(7) 0.036(6) 0.008(5) -0.007(5) -0.025(5)
C11 0.031(5) 0.049(7) 0.019(5) 0.015(5) -0.002(4) 0.010(5)
C33 0.017(5) 0.038(6) 0.024(5) -0.007(5) 0.003(4) -0.005(4)
C32 0.030(5) 0.033(6) 0.024(5) -0.010(5) 0.001(4) -0.011(4)
C21 0.053(6) 0.016(5) 0.029(6) -0.001(5) 0.009(5) -0.009(5)
C12 0.041(6) 0.014(5) 0.033(6) 0.009(4) 0.010(5) -0.006(4)
C9 0.042(6) 0.016(5) 0.038(6) 0.005(4) 0.011(5) 0.008(4)
C25 0.033(6) 0.044(7) 0.037(6) 0.012(5) -0.012(5) -0.003(5)
C36 0.031(7) 0.058(9) 0.138(13) 0.057(9) -0.004(7) -0.010(6)

loop_
_atom_type_symbol
_atom_type_description
_atom_type_scat_dispersion_real
_atom_type_scat_dispersion_imag
_atom_type_scat_source
C C 0.0033 0.0016 'International Tables Vol C Tables 4.2.6.8 and 6.1.1.4'
H H 0.0000 0.0000 'International Tables Vol C Tables 4.2.6.8 and 6.1.1.4'
Br Br -0.2901 2.4595 'International Tables Vol C Tables 4.2.6.8 and 6.1.1.4'
Co Co 0.3494 0.9721 'International Tables Vol C Tables 4.2.6.8 and 6.1.1.4'
N N 0.0061 0.0033 'International Tables Vol C Tables 4.2.6.8 and 6.1.1.4'
O O 0.0106 0.0060 'International Tables Vol C Tables 4.2.6.8 and 6.1.1.4'

loop_
_geom_angle_atom_site_label_1
_geom_angle_atom_site_label_2
_geom_angle_atom_site_label_3
_geom_angle
_geom_angle_site_symmetry_1
_geom_angle_site_symmetry_3
_geom_angle_publ_flag
O1 Co1 Br1 99.62(17) . . ?
O1 Co1 N1 121.4(3) . . ?
O1 Co1 N2 114.6(2) . . ?
N1 Co1 Br1 121.60(19) . . ?
N1 Co1 N2 66.8(3) . . ?
N2 Co1 Br1 132.74(19) . . ?
C38 O1 Co1 124.6(5) . . ?
C35 O1 Co1 124.7(4) . . ?
C35 O1 C38 110.3(6) . . ?
C26 N3 C13 140.3(7) . . ?
C13 N1 Co1 91.1(5) . . ?
C13 N1 C1 127.3(6) . . ?
C1 N1 Co1 141.2(5) . . ?
C13 N2 Co1 89.4(4) . . ?
C13 N2 C14 118.7(6) . . ?
C14 N2 Co1 144.4(5) . . ?
N1 C13 N3 127.0(7) . . ?
N1 C13 N2 112.3(6) . . ?
N2 C13 N3 119.8(7) . . ?
C15 C14 N2 120.0(7) . . ?
C19 C14 N2 119.6(7) . . ?
C19 C14 C15 120.4(7) . . ?
C19 C23 H23 107.9 . . ?
C19 C23 C24 109.0(7) . . ?
C19 C23 C25 114.8(7) . . ?
C24 C23 H23 107.9 . . ?
C25 C23 H23 107.9 . . ?
C25 C23 C24 109.1(7) . . ?
C1 C2 C7 121.6(7) . . ?
C3 C2 C1 119.5(8) . . ?
C3 C2 C7 118.9(7) . . ?
C14 C15 C20 121.9(7) . . ?
C16 C15 C14 118.5(7) . . ?
C16 C15 C20 119.5(7) . . ?
C15 C20 H20 107.6 . . ?
C15 C20 C22 112.4(7) . . ?
C15 C20 C21 111.0(7) . . ?
C22 C20 H20 107.6 . . ?
C21 C20 H20 107.6 . . ?
C21 C20 C22 110.4(8) . . ?
H28A C28 H28B 109.5 . . ?
H28A C28 H28C 109.5 . . ?
H28B C28 H28C 109.5 . . ?
C27 C28 H28A 109.5 . . ?
C27 C28 H28B 109.5 . . ?
C27 C28 H28C 109.5 . . ?
C1 C6 C10 121.5(7) . . ?
C5 C6 C1 118.4(8) . . ?
C5 C6 C10 120.1(8) . . ?
N1 C1 C2 118.6(7) . . ?
C6 C1 N1 121.5(7) . . ?
C6 C1 C2 119.6(7) . . ?
N3 C26 C27 124.0(7) . . ?
N3 C26 C31 113.6(7) . . ?
C27 C26 C31 122.4(7) . . ?
C2 C3 H3 119.7 . . ?
C2 C3 C4 120.6(8) . . ?
C4 C3 H3 119.7 . . ?
C14 C19 C23 121.9(7) . . ?
C18 C19 C14 118.6(8) . . ?
C18 C19 C23 119.3(8) . . ?
C19 C18 H18 119.5 . . ?
C17 C18 C19 121.0(8) . . ?
C17 C18 H18 119.5 . . ?
C2 C7 H7 108.1 . . ?
C2 C7 C8 111.2(7) . . ?
C2 C7 C9 111.3(7) . . ?
C8 C7 H7 108.1 . . ?
C9 C7 H7 108.1 . . ?
C9 C7 C8 109.9(7) . . ?
C28 C27 C26 111.4(7) . . ?
C28 C27 C30 106.1(7) . . ?
C28 C27 C29 108.3(7) . . ?
C30 C27 C26 115.0(7) . . ?
C29 C27 C26 107.3(6) . . ?
C29 C27 C30 108.6(7) . . ?
C6 C5 H5 118.9 . . ?
C4 C5 C6 122.2(8) . . ?
C4 C5 H5 118.9 . . ?
O1 C38 H38A 110.7 . . ?
O1 C38 H38B 110.7 . . ?
O1 C38 C37 105.1(7) . . ?
H38A C38 H38B 108.8 . . ?
C37 C38 H38A 110.7 . . ?
C37 C38 H38B 110.7 . . ?
C3 C4 H4 120.1 . . ?
C5 C4 C3 119.7(8) . . ?
C5 C4 H4 120.1 . . ?
O1 C35 H35A 110.9 . . ?
O1 C35 H35B 110.9 . . ?
O1 C35 C36 104.2(7) . . ?
H35A C35 H35B 108.9 . . ?
C36 C35 H35A 110.9 . . ?
C36 C35 H35B 110.9 . . ?
C6 C10 H10 107.7 . . ?
C6 C10 C12 113.9(7) . . ?
C11 C10 C6 110.3(7) . . ?
C11 C10 H10 107.7 . . ?
C11 C10 C12 109.2(8) . . ?
C12 C10 H10 107.7 . . ?
C34 C31 C26 110.4(7) . . ?
C34 C31 C33 107.0(7) . . ?
C34 C31 C32 106.8(7) . . ?
C33 C31 C26 108.4(7) . . ?
C33 C31 C32 110.4(7) . . ?
C32 C31 C26 113.7(7) . . ?
C15 C16 H16 119.5 . . ?
C17 C16 C15 121.0(8) . . ?
C17 C16 H16 119.5 . . ?
C31 C34 H34A 109.5 . . ?
C31 C34 H34B 109.5 . . ?
C31 C34 H34C 109.5 . . ?
H34A C34 H34B 109.5 . . ?
H34A C34 H34C 109.5 . . ?
H34B C34 H34C 109.5 . . ?
C23 C24 H24A 109.5 . . ?
C23 C24 H24B 109.5 . . ?
C23 C24 H24C 109.5 . . ?
H24A C24 H24B 109.5 . . ?
H24A C24 H24C 109.5 . . ?
H24B C24 H24C 109.5 . . ?
C18 C17 H17 119.9 . . ?
C16 C17 C18 120.3(8) . . ?
C16 C17 H17 119.9 . . ?
C27 C30 H30A 109.5 . . ?
C27 C30 H30B 109.5 . . ?
C27 C30 H30C 109.5 . . ?
H30A C30 H30B 109.5 . . ?
H30A C30 H30C 109.5 . . ?
H30B C30 H30C 109.5 . . ?
C27 C29 H29A 109.5 . . ?
C27 C29 H29B 109.5 . . ?
C27 C29 H29C 109.5 . . ?
H29A C29 H29B 109.5 . . ?
H29A C29 H29C 109.5 . . ?
H29B C29 H29C 109.5 . . ?
C20 C22 H22A 109.5 . . ?
C20 C22 H22B 109.5 . . ?
C20 C22 H22C 109.5 . . ?
H22A C22 H22B 109.5 . . ?
H22A C22 H22C 109.5 . . ?
H22B C22 H22C 109.5 . . ?
C7 C8 H8A 109.5 . . ?
C7 C8 H8B 109.5 . . ?
C7 C8 H8C 109.5 . . ?
H8A C8 H8B 109.5 . . ?
H8A C8 H8C 109.5 . . ?
H8B C8 H8C 109.5 . . ?
C38 C37 H37A 110.4 . . ?
C38 C37 H37B 110.4 . . ?
H37A C37 H37B 108.6 . . ?
C36 C37 C38 106.6(8) . . ?
C36 C37 H37A 110.4 . . ?
C36 C37 H37B 110.4 . . ?
C10 C11 H11A 109.5 . . ?
C10 C11 H11B 109.5 . . ?
C10 C11 H11C 109.5 . . ?
H11A C11 H11B 109.5 . . ?
H11A C11 H11C 109.5 . . ?
H11B C11 H11C 109.5 . . ?
C31 C33 H33A 109.5 . . ?
C31 C33 H33B 109.5 . . ?
C31 C33 H33C 109.5 . . ?
H33A C33 H33B 109.5 . . ?
H33A C33 H33C 109.5 . . ?
H33B C33 H33C 109.5 . . ?
C31 C32 H32A 109.5 . . ?
C31 C32 H32B 109.5 . . ?
C31 C32 H32C 109.5 . . ?
H32A C32 H32B 109.5 . . ?
H32A C32 H32C 109.5 . . ?
H32B C32 H32C 109.5 . . ?
C20 C21 H21A 109.5 . . ?
C20 C21 H21B 109.5 . . ?
C20 C21 H21C 109.5 . . ?
H21A C21 H21B 109.5 . . ?
H21A C21 H21C 109.5 . . ?
H21B C21 H21C 109.5 . . ?
C10 C12 H12A 109.5 . . ?
C10 C12 H12B 109.5 . . ?
C10 C12 H12C 109.5 . . ?
H12A C12 H12B 109.5 . . ?
H12A C12 H12C 109.5 . . ?
H12B C12 H12C 109.5 . . ?
C7 C9 H9A 109.5 . . ?
C7 C9 H9B 109.5 . . ?
C7 C9 H9C 109.5 . . ?
H9A C9 H9B 109.5 . . ?
H9A C9 H9C 109.5 . . ?
H9B C9 H9C 109.5 . . ?
C23 C25 H25A 109.5 . . ?
C23 C25 H25B 109.5 . . ?
C23 C25 H25C 109.5 . . ?
H25A C25 H25B 109.5 . . ?
H25A C25 H25C 109.5 . . ?
H25B C25 H25C 109.5 . . ?
C35 C36 H36A 109.9 . . ?
C35 C36 H36B 109.9 . . ?
C37 C36 C35 109.1(9) . . ?
C37 C36 H36A 109.9 . . ?
C37 C36 H36B 109.9 . . ?
H36A C36 H36B 108.3 . . ?

loop_
_geom_bond_atom_site_label_1
_geom_bond_atom_site_label_2
_geom_bond_distance
_geom_bond_site_symmetry_2
_geom_bond_publ_flag
Br1 Co1 2.3663(14) . ?
Co1 O1 2.001(6) . ?
Co1 N1 2.010(6) . ?
Co1 N2 2.038(6) . ?
O1 C38 1.473(9) . ?
O1 C35 1.437(9) . ?
N3 C13 1.368(9) . ?
N3 C26 1.269(10) . ?
N1 C13 1.333(9) . ?
N1 C1 1.414(10) . ?
N2 C13 1.352(10) . ?
N2 C14 1.414(9) . ?
C14 C15 1.410(11) . ?
C14 C19 1.407(11) . ?
C23 H23 1.0000 . ?
C23 C19 1.508(12) . ?
C23 C24 1.525(12) . ?
C23 C25 1.517(13) . ?
C2 C1 1.422(11) . ?
C2 C3 1.384(12) . ?
C2 C7 1.519(12) . ?
C15 C20 1.507(11) . ?
C15 C16 1.407(11) . ?
C20 H20 1.0000 . ?
C20 C22 1.526(11) . ?
C20 C21 1.515(12) . ?
C28 H28A 0.9800 . ?
C28 H28B 0.9800 . ?
C28 H28C 0.9800 . ?
C28 C27 1.525(11) . ?
C6 C1 1.410(12) . ?
C6 C5 1.389(11) . ?
C6 C10 1.523(11) . ?
C26 C27 1.550(11) . ?
C26 C31 1.561(11) . ?
C3 H3 0.9500 . ?
C3 C4 1.388(13) . ?
C19 C18 1.397(11) . ?
C18 H18 0.9500 . ?
C18 C17 1.387(12) . ?
C7 H7 1.0000 . ?
C7 C8 1.544(11) . ?
C7 C9 1.534(12) . ?
C27 C30 1.538(11) . ?
C27 C29 1.534(11) . ?
C5 H5 0.9500 . ?
C5 C4 1.372(12) . ?
C38 H38A 0.9900 . ?
C38 H38B 0.9900 . ?
C38 C37 1.485(13) . ?
C4 H4 0.9500 . ?
C35 H35A 0.9900 . ?
C35 H35B 0.9900 . ?
C35 C36 1.480(13) . ?
C10 H10 1.0000 . ?
C10 C11 1.519(11) . ?
C10 C12 1.530(12) . ?
C31 C34 1.513(12) . ?
C31 C33 1.532(12) . ?
C31 C32 1.547(12) . ?
C16 H16 0.9500 . ?
C16 C17 1.367(12) . ?
C34 H34A 0.9800 . ?
C34 H34B 0.9800 . ?
C34 H34C 0.9800 . ?
C24 H24A 0.9800 . ?
C24 H24B 0.9800 . ?
C24 H24C 0.9800 . ?
C17 H17 0.9500 . ?
C30 H30A 0.9800 . ?
C30 H30B 0.9800 . ?
C30 H30C 0.9800 . ?
C29 H29A 0.9800 . ?
C29 H29B 0.9800 . ?
C29 H29C 0.9800 . ?
C22 H22A 0.9800 . ?
C22 H22B 0.9800 . ?
C22 H22C 0.9800 . ?
C8 H8A 0.9800 . ?
C8 H8B 0.9800 . ?
C8 H8C 0.9800 . ?
C37 H37A 0.9900 . ?
C37 H37B 0.9900 . ?
C37 C36 1.416(14) . ?
C11 H11A 0.9800 . ?
C11 H11B 0.9800 . ?
C11 H11C 0.9800 . ?
C33 H33A 0.9800 . ?
C33 H33B 0.9800 . ?
C33 H33C 0.9800 . ?
C32 H32A 0.9800 . ?
C32 H32B 0.9800 . ?
C32 H32C 0.9800 . ?
C21 H21A 0.9800 . ?
C21 H21B 0.9800 . ?
C21 H21C 0.9800 . ?
C12 H12A 0.9800 . ?
C12 H12B 0.9800 . ?
C12 H12C 0.9800 . ?
C9 H9A 0.9800 . ?
C9 H9B 0.9800 . ?
C9 H9C 0.9800 . ?
C25 H25A 0.9800 . ?
C25 H25B 0.9800 . ?
C25 H25C 0.9800 . ?
C36 H36A 0.9900 . ?
C36 H36B 0.9900 . ?

loop_
_geom_torsion_atom_site_label_1
_geom_torsion_atom_site_label_2
_geom_torsion_atom_site_label_3
_geom_torsion_atom_site_label_4
_geom_torsion
_geom_torsion_site_symmetry_1
_geom_torsion_site_symmetry_2
_geom_torsion_site_symmetry_3
_geom_torsion_site_symmetry_4
_geom_torsion_publ_flag
Co1 O1 C38 C37 170.7(6) . . . . ?
Co1 O1 C35 C36 176.4(8) . . . . ?
Co1 N1 C13 N3 -163.5(7) . . . . ?
Co1 N1 C13 N2 5.7(6) . . . . ?
Co1 N1 C1 C2 -72.1(10) . . . . ?
Co1 N1 C1 C6 101.9(9) . . . . ?
Co1 N2 C13 N3 164.4(6) . . . . ?
Co1 N2 C13 N1 -5.6(6) . . . . ?
Co1 N2 C14 C15 119.4(9) . . . . ?
Co1 N2 C14 C19 -60.1(12) . . . . ?
O1 C38 C37 C36 14.7(12) . . . . ?
O1 C35 C36 C37 20.9(14) . . . . ?
N3 C26 C27 C28 -25.9(11) . . . . ?
N3 C26 C27 C30 -146.7(8) . . . . ?
N3 C26 C27 C29 92.4(9) . . . . ?
N3 C26 C31 C34 -11.7(10) . . . . ?
N3 C26 C31 C33 105.2(8) . . . . ?
N3 C26 C31 C32 -131.7(8) . . . . ?
N2 C14 C15 C20 -7.9(12) . . . . ?
N2 C14 C15 C16 175.1(7) . . . . ?
N2 C14 C19 C23 10.9(12) . . . . ?
N2 C14 C19 C18 -174.7(7) . . . . ?
C13 N3 C26 C27 9.8(15) . . . . ?
C13 N3 C26 C31 -171.2(9) . . . . ?
C13 N1 C1 C2 118.1(8) . . . . ?
C13 N1 C1 C6 -68.0(11) . . . . ?
C13 N2 C14 C15 -102.7(9) . . . . ?
C13 N2 C14 C19 77.8(9) . . . . ?
C14 N2 C13 N3 7.4(10) . . . . ?
C14 N2 C13 N1 -162.6(7) . . . . ?
C14 C15 C20 C22 137.0(8) . . . . ?
C14 C15 C20 C21 -98.8(9) . . . . ?
C14 C15 C16 C17 1.6(12) . . . . ?
C14 C19 C18 C17 -2.2(13) . . . . ?
C23 C19 C18 C17 172.4(8) . . . . ?
C2 C3 C4 C5 -0.2(12) . . . . ?
C15 C14 C19 C23 -168.6(8) . . . . ?
C15 C14 C19 C18 5.8(12) . . . . ?
C15 C16 C17 C18 2.0(13) . . . . ?
C20 C15 C16 C17 -175.6(8) . . . . ?
C6 C5 C4 C3 -1.0(12) . . . . ?
C1 N1 C13 N3 10.2(13) . . . . ?
C1 N1 C13 N2 179.3(7) . . . . ?
C1 C2 C3 C4 0.4(11) . . . . ?
C1 C2 C7 C8 102.4(9) . . . . ?
C1 C2 C7 C9 -134.8(8) . . . . ?
C1 C6 C5 C4 1.9(12) . . . . ?
C1 C6 C10 C11 -85.6(10) . . . . ?
C1 C6 C10 C12 151.2(8) . . . . ?
C26 N3 C13 N1 -85.0(13) . . . . ?
C26 N3 C13 N2 106.6(11) . . . . ?
C3 C2 C1 N1 174.6(7) . . . . ?
C3 C2 C1 C6 0.5(11) . . . . ?
C3 C2 C7 C8 -75.1(9) . . . . ?
C3 C2 C7 C9 47.8(10) . . . . ?
C19 C14 C15 C20 171.6(7) . . . . ?
C19 C14 C15 C16 -5.5(12) . . . . ?
C19 C18 C17 C16 -1.7(13) . . . . ?
C7 C2 C1 N1 -2.8(10) . . . . ?
C7 C2 C1 C6 -176.9(7) . . . . ?
C7 C2 C3 C4 177.9(7) . . . . ?
C27 C26 C31 C34 167.3(7) . . . . ?
C27 C26 C31 C33 -75.8(9) . . . . ?
C27 C26 C31 C32 47.4(10) . . . . ?
C5 C6 C1 N1 -175.6(7) . . . . ?
C5 C6 C1 C2 -1.7(11) . . . . ?
C5 C6 C10 C11 90.0(9) . . . . ?
C5 C6 C10 C12 -33.2(11) . . . . ?
C38 O1 C35 C36 -11.2(10) . . . . ?
C38 C37 C36 C35 -22.3(15) . . . . ?
C35 O1 C38 C37 -1.7(9) . . . . ?
C10 C6 C1 N1 0.1(11) . . . . ?
C10 C6 C1 C2 174.0(7) . . . . ?
C10 C6 C5 C4 -173.8(7) . . . . ?
C31 C26 C27 C28 155.1(7) . . . . ?
C31 C26 C27 C30 34.4(10) . . . . ?
C31 C26 C27 C29 -86.6(9) . . . . ?
C16 C15 C20 C22 -46.0(10) . . . . ?
C16 C15 C20 C21 78.2(10) . . . . ?
C24 C23 C19 C14 92.7(9) . . . . ?
C24 C23 C19 C18 -81.7(10) . . . . ?
C25 C23 C19 C14 -144.6(8) . . . . ?
C25 C23 C19 C18 41.0(11) . . . . ?
